data_1568819
loop_
_publ_author_name
'Gorenskaia, Elena'
'Potter, Jarred'
'Korb, Marcus'
'Lambert, Colin'
'Low, Paul J.'

_publ_section_title
;
 Exploring relationships between chemical structure and molecular
 conductance: from &#x3b1;,&#x3c9;-functionalised oligoynes to molecular
 circuits.
;
_journal_issue 25
_journal_name_full Nanoscale
_journal_page_first 10573
_journal_page_last 10583
_journal_paper_doi 10.1039/d3nr01034a
_journal_volume 15
_journal_year 2023
_chemical_formula_moiety 'C28 H22 S2'
_chemical_formula_sum 'C28 H22 S2'
_chemical_formula_weight 422.57
_space_group_crystal_system monoclinic
_space_group_IT_number 14
_space_group_name_Hall '-P 2ybc'
_space_group_name_H-M_alt 'P 1 21/c 1'
_atom_sites_solution_hydrogens geom
_atom_sites_solution_primary dual
_audit_creation_date 2023-01-09
_audit_creation_method
;
Olex2 1.5
(compiled 2022.04.07 svn.rca3783a0 for OlexSys, GUI svn.r6498)
;
_audit_update_record
;
2023-02-24 deposited with the CCDC.	2023-04-06 downloaded from the CCDC.
;
_cell_angle_alpha 90
_cell_angle_beta 100.137(4)
_cell_angle_gamma 90
_cell_formula_units_Z 2
_cell_length_a 7.3018(3)
_cell_length_b 8.2369(3)
_cell_length_c 19.0284(7)
_cell_measurement_reflns_used 5563
_cell_measurement_temperature 111(16)
_cell_measurement_theta_max 74.7650
_cell_measurement_theta_min 4.7010
_cell_volume 1126.58(8)
_computing_cell_refinement 'CrysAlisPro 1.171.41.104a (Rigaku OD, 2021)'
_computing_data_collection 'CrysAlisPro 1.171.41.104a (Rigaku OD, 2021)'
_computing_data_reduction 'CrysAlisPro 1.171.41.104a (Rigaku OD, 2021)'
_computing_molecular_graphics 'Olex2 1.5 (Dolomanov et al., 2009)'
_computing_publication_material 'Olex2 1.5 (Dolomanov et al., 2009)'
_computing_structure_refinement 'SHELXL 2018/3 (Sheldrick, 2015)'
_computing_structure_solution 'SHELXT 2018/2 (Sheldrick, 2018)'
_diffrn_ambient_environment N~2~
_diffrn_ambient_temperature 111(16)
_diffrn_detector 'Hybrid Pixel Array Detector'
_diffrn_detector_area_resol_mean 10.0000
_diffrn_detector_type HyPix
_diffrn_measured_fraction_theta_full 0.975
_diffrn_measured_fraction_theta_max 0.932
_diffrn_measurement_details
;
List of Runs (angles in degrees, time in seconds):

  # Type    Start    End  Width  t~exp~   \w     \q     \k     \f   Frames
#--------------------------------------------------------------------------
  1  \w   -118.00 -33.00   0.50    1.50    --  -46.23 -47.00  12.00  170
  2  \w    -55.00  26.00   0.50    1.50    --  -46.23  47.00 160.00  162
  3  \w     33.00 118.00   0.50    1.50    --   46.23  47.00 160.00  170
  4  \w    -25.00  51.00   0.50    1.50    --   46.23 -47.00  12.00  152
  5  \w   -176.00 -91.00   0.50    8.00    -- -103.63 -47.00  12.00  170
  6  \w     91.00 176.00   0.50    8.00    --  103.63  47.00 160.00  170
  7  \w   -118.00 -73.00   0.50    1.50    --  -46.23-125.00 120.00   90
  8  \w    -27.00  26.00   0.50    1.50    --  -46.23  19.00-120.00  106
  9  \w   -118.00 -82.00   0.50    1.50    --  -46.23-125.00 150.00   72
 10  \w    -67.00 -41.00   0.50    8.00    -- -103.63  61.00 -30.00   52
 11  \w   -122.00 -84.00   0.50    8.00    -- -103.63 -77.00 120.00   76
 12  \w    -82.00 -52.00   0.50    8.00    -- -103.63  77.00  60.00   60
 13  \w    -73.00 -32.00   0.50    8.00    -- -103.63  61.00   0.00   82
 14  \w   -175.00-128.00   0.50    8.00    -- -103.63 -77.00 120.00   94
 15  \w    -72.00 -32.00   0.50    8.00    -- -103.63  61.00-180.00   80
 16  \w     31.00  68.00   0.50    8.00    --  103.63 -61.00   0.00   74
 17  \w     51.00  94.00   0.50    8.00    --  103.63 -94.00 120.00   86
 18  \w     89.00 174.00   0.50    8.00    --  103.63  61.00-120.00  170
 19  \w     32.00  58.00   0.50    8.00    --  103.63 -61.00-120.00   52
 20  \w     80.00 107.00   0.50    8.00    --  103.63-125.00-120.00   54
 21  \w     31.00  74.00   0.50    8.00    --  103.63-125.00-120.00   86
 22  \w     34.00  69.00   0.50    8.00    --  103.63 -61.00  30.00   70
;
_diffrn_measurement_device 'four-circle diffractometer'
_diffrn_measurement_device_type 'XtaLAB Synergy, Single source at home/near, HyPix'
_diffrn_measurement_method '\w scans'
_diffrn_orient_matrix_type 'CrysAlisPro convention (1999,Acta A55,543-557)'
_diffrn_orient_matrix_UB_11 0.0138859000
_diffrn_orient_matrix_UB_12 -0.0043812000
_diffrn_orient_matrix_UB_13 0.0817092000
_diffrn_orient_matrix_UB_21 0.1735689000
_diffrn_orient_matrix_UB_22 -0.1089389000
_diffrn_orient_matrix_UB_23 0.0063797000
_diffrn_orient_matrix_UB_31 0.1249914000
_diffrn_orient_matrix_UB_32 0.1519539000
_diffrn_orient_matrix_UB_33 0.0069733000
_diffrn_radiation_monochromator mirror
_diffrn_radiation_probe x-ray
_diffrn_radiation_type 'Cu K\a'
_diffrn_radiation_wavelength 1.54184
_diffrn_reflns_av_R_equivalents 0.0291
_diffrn_reflns_av_unetI/netI 0.0226
_diffrn_reflns_Laue_measured_fraction_full 0.975
_diffrn_reflns_Laue_measured_fraction_max 0.932
_diffrn_reflns_limit_h_max 9
_diffrn_reflns_limit_h_min -8
_diffrn_reflns_limit_k_max 9
_diffrn_reflns_limit_k_min -9
_diffrn_reflns_limit_l_max 23
_diffrn_reflns_limit_l_min -23
_diffrn_reflns_number 8490
_diffrn_reflns_point_group_measured_fraction_full 0.975
_diffrn_reflns_point_group_measured_fraction_max 0.932
_diffrn_reflns_theta_full 67.684
_diffrn_reflns_theta_max 76.033
_diffrn_reflns_theta_min 4.722
_diffrn_source 'micro-focus sealed X-ray tube'
_diffrn_source_type 'PhotonJet (Cu) X-ray Source'
_exptl_absorpt_coefficient_mu 2.214
_exptl_absorpt_correction_T_max 1.000
_exptl_absorpt_correction_T_min 0.770
_exptl_absorpt_correction_type gaussian
_exptl_absorpt_process_details
;
CrysAlisPro 1.171.41.104a (Rigaku Oxford Diffraction, 2021)
Numerical absorption correction based on gaussian integration over
a multifaceted crystal model
Empirical absorption correction using spherical harmonics,
implemented in SCALE3 ABSPACK scaling algorithm.
;
_exptl_crystal_colour 'clear yellow'
_exptl_crystal_density_diffrn 1.246
_exptl_crystal_description plate
_exptl_crystal_F_000 444
_exptl_crystal_size_max 0.17
_exptl_crystal_size_mid 0.1
_exptl_crystal_size_min 0.04
_refine_diff_density_max 0.862
_refine_diff_density_min -0.299
_refine_diff_density_rms 0.092
_refine_ls_extinction_method none
_refine_ls_goodness_of_fit_ref 1.082
_refine_ls_hydrogen_treatment constr
_refine_ls_matrix_type full
_refine_ls_number_parameters 156
_refine_ls_number_reflns 2195
_refine_ls_number_restraints 14
_refine_ls_restrained_S_all 1.084
_refine_ls_R_factor_all 0.0720
_refine_ls_R_factor_gt 0.0690
_refine_ls_shift/su_max 0.000
_refine_ls_shift/su_mean 0.000
_refine_ls_structure_factor_coef Fsqd
_refine_ls_weighting_details 'w=1/[\s^2^(Fo^2^)+(0.1034P)^2^+2.0295P] where P=(Fo^2^+2Fc^2^)/3'
_refine_ls_weighting_scheme calc
_refine_ls_wR_factor_gt 0.1974
_refine_ls_wR_factor_ref 0.1995
_reflns_Friedel_coverage 0.000
_reflns_number_gt 2024
_reflns_number_total 2195
_reflns_threshold_expression 'I > 2\s(I)'
_cod_data_source_file d3nr01034a2.cif
_cod_data_source_block jp-01-64
_cod_depositor_comments 'Adding full bibliography for 1568815--1568823.cif.'
_cod_database_code 1568819
_shelx_shelxl_version_number 2018/3
_chemical_oxdiff_formula 'C26 H10 S2'
_chemical_oxdiff_usercomment 'Marcus for Jarred'
_shelx_space_group_comment
;
The symmetry employed for this shelxl refinement is uniquely defined
by the following loop, which should always be used as a source of
symmetry information in preference to the above space-group names.
They are only intended as comments.
;
_shelx_estimated_absorpt_t_max 0.917
_shelx_estimated_absorpt_t_min 0.705
_olex2_refinement_description
;
1. Fixed Uiso
 At 1.2 times of:
  All C(H) groups, All C(H,H) groups
 At 1.5 times of:
  All C(H,H,H) groups
2. Restrained distances
 S1-C13 \\sim S1A-C13
 with sigma of 0.02
 C19A-C17A \\sim C19-C17
 with sigma of 0.02
 S1-C16 \\sim S1A-C16A
 with sigma of 0.02
 C18-C19 \\sim C18A-C19A
 with sigma of 0.04
 C16A-C17A \\sim C16-C17
 with sigma of 0.02
 C17-C18 \\sim C17A-C18A
 with sigma of 0.02
 C17-C19 \\sim C17A-C19A
 with sigma of 0.02
 S1A-C16A \\sim S1-C16
 with sigma of 0.02
 C17-C16 \\sim C17A-C16A
 with sigma of 0.02
 C18-C16 \\sim C18A-C16A
 with sigma of 0.04
 C19-C16 \\sim C19A-C16A
 with sigma of 0.04
 S1-C17 \\sim S1A-C17A
 with sigma of 0.04
 C14-C17 \\sim C14-C17A
 with sigma of 0.02
 S1A-C13 \\sim S1-C13
 with sigma of 0.02
 C14-C18 \\sim C14-C18A
 with sigma of 0.04
 C18A-C17A \\sim C18-C17
 with sigma of 0.02
 C14-C19 \\sim C14-C19A
 with sigma of 0.04
 C14-C16 \\sim C14-C16A
 with sigma of 0.04
 C13-C16 \\sim C13-C16A
 with sigma of 0.04
3. Uiso/Uaniso restraints and constraints
Uanis(C19A) = Uanis(C19)
Uanis(C16A) = Uanis(C16)
Uanis(S1A) = Uanis(S1)
Uanis(C17A) = Uanis(C17)
Uanis(C18A) = Uanis(C18)
4. Others
 Sof(S1A)=Sof(C16A)=Sof(H16C)=Sof(H16D)=Sof(C17A)=Sof(C19A)=Sof(H19D)=
 Sof(H19E)=Sof(H19F)=Sof(C18A)=Sof(H18D)=Sof(H18E)=Sof(H18F)=1-FVAR(1)
 Sof(S1)=Sof(C17)=Sof(C18)=Sof(H18A)=Sof(H18B)=Sof(H18C)=Sof(C19)=Sof(H19A)=
 Sof(H19B)=Sof(H19C)=Sof(C16)=Sof(H16A)=Sof(H16B)=FVAR(1)
5.a Secondary CH2 refined with riding coordinates:
 C16(H16A,H16B), C16A(H16C,H16D)
5.b Aromatic/amide H refined with riding coordinates:
 C11(H11), C15(H15), C12(H12)
5.c Idealised Me refined as rotating group:
 C18(H18A,H18B,H18C), C19(H19A,H19B,H19C), C19A(H19D,H19E,H19F), C18A(H18D,
 H18E,H18F)
;
_olex2_submission_special_instructions 'No special instructions were received'
_oxdiff_exptl_absorpt_empirical_details
;
Empirical correction (ABSPACK) includes:
- Absorption correction using spherical harmonics
- Frame scaling
;
_oxdiff_exptl_absorpt_empirical_full_max 1.297
_oxdiff_exptl_absorpt_empirical_full_min 0.835

loop_
_space_group_symop_operation_xyz
'x, y, z'
'-x, y+1/2, -z+1/2'
'-x, -y, -z'
'x, -y-1/2, z-1/2'

loop_
_atom_site_label
_atom_site_type_symbol
_atom_site_fract_x
_atom_site_fract_y
_atom_site_fract_z
_atom_site_U_iso_or_equiv
_atom_site_adp_type
_atom_site_occupancy
_atom_site_site_symmetry_order
_atom_site_calc_flag
_atom_site_refinement_flags_posn
_atom_site_refinement_flags_adp
_atom_site_refinement_flags_occupancy
_atom_site_disorder_assembly
_atom_site_disorder_group
S1 S -0.1247(4) 0.2322(3) 0.33701(15) 0.0356(5) Uani 0.845(6) 1 d D . P A 1
C14 C 0.2208(4) 0.3369(4) 0.34579(16) 0.0316(7) Uani 1 1 d D . . . .
C3 C 0.7917(4) 0.8637(4) 0.47234(17) 0.0345(7) Uani 1 1 d . . . . .
C13 C 0.0534(4) 0.3714(4) 0.36859(16) 0.0308(6) Uani 1 1 d D . . . .
C11 C 0.1884(5) 0.6022(4) 0.43392(17) 0.0351(7) Uani 1 1 d . . . . .
H11 H 0.177544 0.693908 0.463200 0.042 Uiso 1 1 calc R U . . .
C10 C 0.3573(4) 0.5701(4) 0.41222(17) 0.0317(7) Uani 1 1 d . . . . .
C4 C 0.9249(4) 0.9509(4) 0.48996(17) 0.0341(7) Uani 1 1 d . . . . .
C15 C 0.3723(4) 0.4367(4) 0.36738(17) 0.0338(7) Uani 1 1 d . . . . .
H15 H 0.486751 0.415313 0.351927 0.041 Uiso 1 1 calc R U . . .
C2 C 0.6436(5) 0.7629(4) 0.45274(17) 0.0331(7) Uani 1 1 d . . . . .
C12 C 0.0363(4) 0.5020(4) 0.41324(17) 0.0356(7) Uani 1 1 d . . . . .
H12 H -0.077655 0.522056 0.429287 0.043 Uiso 1 1 calc R U . . .
C1 C 0.5123(5) 0.6745(4) 0.43401(17) 0.0335(7) Uani 1 1 d . . . . .
C17 C 0.2152(6) 0.1889(5) 0.2969(2) 0.0346(10) Uani 0.845(6) 1 d D . P A 1
C18 C 0.3168(7) 0.2145(6) 0.2346(2) 0.0395(10) Uani 0.845(6) 1 d D . P A 1
H18A H 0.265729 0.310007 0.207233 0.059 Uiso 0.845(6) 1 calc R U P A 1
H18B H 0.300585 0.118608 0.203630 0.059 Uiso 0.845(6) 1 calc R U P A 1
H18C H 0.449563 0.231398 0.252712 0.059 Uiso 0.845(6) 1 calc R U P A 1
C19 C 0.3038(8) 0.0454(5) 0.3430(2) 0.0427(11) Uani 0.845(6) 1 d D . P A 1
H19A H 0.429714 0.075022 0.366427 0.064 Uiso 0.845(6) 1 calc R U P A 1
H19B H 0.309688 -0.049651 0.312439 0.064 Uiso 0.845(6) 1 calc R U P A 1
H19C H 0.228101 0.019580 0.379215 0.064 Uiso 0.845(6) 1 calc R U P A 1
C16 C 0.0066(6) 0.1583(5) 0.2696(2) 0.0413(10) Uani 0.845(6) 1 d D . P A 1
H16A H -0.016116 0.040816 0.261317 0.050 Uiso 0.845(6) 1 calc R U P A 1
H16B H -0.033812 0.216224 0.223935 0.050 Uiso 0.845(6) 1 calc R U P A 1
S1A S -0.130(2) 0.249(2) 0.3260(10) 0.0356(5) Uani 0.155(6) 1 d D . P A 2
C16A C 0.037(2) 0.088(2) 0.3168(12) 0.0413(10) Uani 0.155(6) 1 d D . P A 2
H16C H 0.052234 0.015303 0.358814 0.050 Uiso 0.155(6) 1 calc R U P A 2
H16D H -0.008458 0.022596 0.273543 0.050 Uiso 0.155(6) 1 calc R U P A 2
C17A C 0.224(3) 0.169(2) 0.3108(12) 0.0346(10) Uani 0.155(6) 1 d D . P A 2
C19A C 0.390(3) 0.062(3) 0.3424(14) 0.0427(11) Uani 0.155(6) 1 d D . P A 2
H19D H 0.505863 0.118062 0.337637 0.064 Uiso 0.155(6) 1 calc R U P A 2
H19E H 0.382877 -0.041310 0.316855 0.064 Uiso 0.155(6) 1 calc R U P A 2
H19F H 0.387831 0.042519 0.393038 0.064 Uiso 0.155(6) 1 calc R U P A 2
C18A C 0.231(4) 0.210(3) 0.2331(11) 0.0395(10) Uani 0.155(6) 1 d D . P A 2
H18D H 0.110043 0.252629 0.209976 0.059 Uiso 0.155(6) 1 calc R U P A 2
H18E H 0.260799 0.112411 0.208066 0.059 Uiso 0.155(6) 1 calc R U P A 2
H18F H 0.327164 0.292645 0.231466 0.059 Uiso 0.155(6) 1 calc R U P A 2

loop_
_atom_site_aniso_label
_atom_site_aniso_U_11
_atom_site_aniso_U_22
_atom_site_aniso_U_33
_atom_site_aniso_U_23
_atom_site_aniso_U_13
_atom_site_aniso_U_12
S1 0.0343(5) 0.0342(8) 0.0383(12) 0.0001(7) 0.0061(6) -0.0045(5)
C14 0.0371(15) 0.0253(15) 0.0325(15) 0.0000(12) 0.0064(12) 0.0000(12)
C3 0.0413(17) 0.0292(16) 0.0344(15) -0.0014(13) 0.0101(13) 0.0004(13)
C13 0.0344(15) 0.0258(15) 0.0315(14) 0.0038(12) 0.0035(11) -0.0004(12)
C11 0.0436(17) 0.0285(16) 0.0337(15) -0.0034(12) 0.0078(13) 0.0033(13)
C10 0.0363(16) 0.0232(15) 0.0347(15) 0.0039(12) 0.0040(12) -0.0013(12)
C4 0.0408(17) 0.0281(16) 0.0344(15) -0.0035(13) 0.0090(12) -0.0005(13)
C15 0.0334(15) 0.0294(16) 0.0399(16) -0.0003(13) 0.0104(12) 0.0006(12)
C2 0.0398(17) 0.0260(16) 0.0337(16) 0.0005(12) 0.0073(13) 0.0000(12)
C12 0.0358(16) 0.0349(17) 0.0373(16) -0.0010(13) 0.0096(12) 0.0031(13)
C1 0.0416(17) 0.0262(15) 0.0333(15) 0.0002(12) 0.0085(12) 0.0021(13)
C17 0.0389(18) 0.0288(19) 0.037(2) -0.0025(16) 0.0096(16) -0.0002(14)
C18 0.045(3) 0.038(2) 0.0364(19) -0.0072(16) 0.010(2) -0.002(2)
C19 0.057(3) 0.029(2) 0.043(2) -0.0042(16) 0.010(2) 0.002(2)
C16 0.042(2) 0.038(2) 0.044(2) -0.0092(17) 0.0079(17) -0.0038(17)
S1A 0.0343(5) 0.0342(8) 0.0383(12) 0.0001(7) 0.0061(6) -0.0045(5)
C16A 0.042(2) 0.038(2) 0.044(2) -0.0092(17) 0.0079(17) -0.0038(17)
C17A 0.0389(18) 0.0288(19) 0.037(2) -0.0025(16) 0.0096(16) -0.0002(14)
C19A 0.057(3) 0.029(2) 0.043(2) -0.0042(16) 0.010(2) 0.002(2)
C18A 0.045(3) 0.038(2) 0.0364(19) -0.0072(16) 0.010(2) -0.002(2)

loop_
_atom_type_symbol
_atom_type_description
_atom_type_scat_dispersion_real
_atom_type_scat_dispersion_imag
_atom_type_scat_source
C C 0.0181 0.0091 'International Tables Vol C Tables 4.2.6.8 and 6.1.1.4'
H H 0.0000 0.0000 'International Tables Vol C Tables 4.2.6.8 and 6.1.1.4'
S S 0.3331 0.5567 'International Tables Vol C Tables 4.2.6.8 and 6.1.1.4'

loop_
_exptl_crystal_face_index_h
_exptl_crystal_face_index_k
_exptl_crystal_face_index_l
_exptl_crystal_face_perp_dist
-2 0 1 0.0308
0 5 1 0.0522
5 0 -2 0.0563
2 -5 -2 0.0874
0 -5 -1 0.1018
1 1 11 0.0119
-1 -1 -12 0.0232

loop_
_geom_angle_atom_site_label_1
_geom_angle_atom_site_label_2
_geom_angle_atom_site_label_3
_geom_angle
_geom_angle_site_symmetry_1
_geom_angle_site_symmetry_3
_geom_angle_publ_flag
C13 S1 C16 90.5(2) . . ?
C13 C14 C17 114.8(3) . . ?
C13 C14 C17A 113.5(8) . . ?
C15 C14 C13 119.0(3) . . ?
C15 C14 C17 126.1(3) . . ?
C15 C14 C17A 126.3(8) . . ?
C4 C3 C2 178.9(4) . . ?
C14 C13 S1 113.3(3) . . ?
C14 C13 S1A 112.2(7) . . ?
C12 C13 S1 125.0(3) . . ?
C12 C13 C14 121.7(3) . . ?
C12 C13 S1A 125.7(7) . . ?
C10 C11 H11 119.7 . . ?
C12 C11 H11 119.7 . . ?
C12 C11 C10 120.7(3) . . ?
C11 C10 C15 119.7(3) . . ?
C11 C10 C1 119.9(3) . . ?
C15 C10 C1 120.4(3) . . ?
C3 C4 C4 179.8(5) . 3_776 ?
C14 C15 C10 120.1(3) . . ?
C14 C15 H15 120.0 . . ?
C10 C15 H15 120.0 . . ?
C1 C2 C3 178.7(4) . . ?
C13 C12 H12 120.6 . . ?
C11 C12 C13 118.8(3) . . ?
C11 C12 H12 120.6 . . ?
C2 C1 C10 179.8(4) . . ?
C14 C17 C19 107.6(3) . . ?
C14 C17 C16 104.8(3) . . ?
C18 C17 C14 113.5(3) . . ?
C18 C17 C19 109.6(4) . . ?
C18 C17 C16 110.4(4) . . ?
C16 C17 C19 110.9(4) . . ?
C17 C18 H18A 109.5 . . ?
C17 C18 H18B 109.5 . . ?
C17 C18 H18C 109.5 . . ?
H18A C18 H18B 109.5 . . ?
H18A C18 H18C 109.5 . . ?
H18B C18 H18C 109.5 . . ?
C17 C19 H19A 109.5 . . ?
C17 C19 H19B 109.5 . . ?
C17 C19 H19C 109.5 . . ?
H19A C19 H19B 109.5 . . ?
H19A C19 H19C 109.5 . . ?
H19B C19 H19C 109.5 . . ?
S1 C16 H16A 110.0 . . ?
S1 C16 H16B 110.0 . . ?
C17 C16 S1 108.5(3) . . ?
C17 C16 H16A 110.0 . . ?
C17 C16 H16B 110.0 . . ?
H16A C16 H16B 108.4 . . ?
C13 S1A C16A 89.7(9) . . ?
S1A C16A H16C 110.1 . . ?
S1A C16A H16D 110.1 . . ?
H16C C16A H16D 108.4 . . ?
C17A C16A S1A 108.1(12) . . ?
C17A C16A H16C 110.1 . . ?
C17A C16A H16D 110.1 . . ?
C14 C17A C16A 105.9(12) . . ?
C19A C17A C14 114.6(16) . . ?
C19A C17A C16A 112.2(17) . . ?
C18A C17A C14 102.8(15) . . ?
C18A C17A C16A 110.5(17) . . ?
C18A C17A C19A 110.5(17) . . ?
C17A C19A H19D 109.5 . . ?
C17A C19A H19E 109.5 . . ?
C17A C19A H19F 109.5 . . ?
H19D C19A H19E 109.5 . . ?
H19D C19A H19F 109.5 . . ?
H19E C19A H19F 109.5 . . ?
C17A C18A H18D 109.5 . . ?
C17A C18A H18E 109.5 . . ?
C17A C18A H18F 109.5 . . ?
H18D C18A H18E 109.5 . . ?
H18D C18A H18F 109.5 . . ?
H18E C18A H18F 109.5 . . ?

loop_
_geom_bond_atom_site_label_1
_geom_bond_atom_site_label_2
_geom_bond_distance
_geom_bond_site_symmetry_2
_geom_bond_publ_flag
S1 C13 1.758(4) . ?
S1 C16 1.835(5) . ?
C14 C13 1.397(4) . ?
C14 C15 1.382(4) . ?
C14 C17 1.529(5) . ?
C14 C17A 1.541(17) . ?
C3 C4 1.208(5) . ?
C3 C2 1.362(5) . ?
C13 C12 1.390(5) . ?
C13 S1A 1.757(15) . ?
C11 H11 0.9500 . ?
C11 C10 1.393(4) . ?
C11 C12 1.385(5) . ?
C10 C15 1.407(5) . ?
C10 C1 1.424(4) . ?
C4 C4 1.362(6) 3_776 ?
C15 H15 0.9500 . ?
C2 C1 1.207(5) . ?
C12 H12 0.9500 . ?
C17 C18 1.521(6) . ?
C17 C19 1.544(6) . ?
C17 C16 1.541(6) . ?
C18 H18A 0.9800 . ?
C18 H18B 0.9800 . ?
C18 H18C 0.9800 . ?
C19 H19A 0.9800 . ?
C19 H19B 0.9800 . ?
C19 H19C 0.9800 . ?
C16 H16A 0.9900 . ?
C16 H16B 0.9900 . ?
S1A C16A 1.828(17) . ?
C16A H16C 0.9900 . ?
C16A H16D 0.9900 . ?
C16A C17A 1.542(17) . ?
C17A C19A 1.529(17) . ?
C17A C18A 1.527(18) . ?
C19A H19D 0.9800 . ?
C19A H19E 0.9800 . ?
C19A H19F 0.9800 . ?
C18A H18D 0.9800 . ?
C18A H18E 0.9800 . ?
C18A H18F 0.9800 . ?

loop_
_geom_torsion_atom_site_label_1
_geom_torsion_atom_site_label_2
_geom_torsion_atom_site_label_3
_geom_torsion_atom_site_label_4
_geom_torsion
_geom_torsion_site_symmetry_1
_geom_torsion_site_symmetry_2
_geom_torsion_site_symmetry_3
_geom_torsion_site_symmetry_4
_geom_torsion_publ_flag
S1 C13 C12 C11 -179.9(3) . . . . ?
C14 C13 C12 C11 1.7(5) . . . . ?
C14 C13 S1A C16A 29.1(12) . . . . ?
C14 C17 C16 S1 -28.2(4) . . . . ?
C13 S1 C16 C17 26.0(3) . . . . ?
C13 C14 C15 C10 0.6(5) . . . . ?
C13 C14 C17 C18 138.2(4) . . . . ?
C13 C14 C17 C19 -100.3(4) . . . . ?
C13 C14 C17 C16 17.7(4) . . . . ?
C13 C14 C17A C16A -3.1(17) . . . . ?
C13 C14 C17A C19A -127.3(15) . . . . ?
C13 C14 C17A C18A 112.8(14) . . . . ?
C13 S1A C16A C17A -29.8(16) . . . . ?
C11 C10 C15 C14 -0.9(5) . . . . ?
C10 C11 C12 C13 -2.0(5) . . . . ?
C15 C14 C13 S1 -179.6(3) . . . . ?
C15 C14 C13 C12 -1.0(5) . . . . ?
C15 C14 C13 S1A 171.8(7) . . . . ?
C15 C14 C17 C18 -40.8(5) . . . . ?
C15 C14 C17 C19 80.7(5) . . . . ?
C15 C14 C17 C16 -161.3(3) . . . . ?
C15 C14 C17A C16A 164.2(10) . . . . ?
C15 C14 C17A C19A 40(2) . . . . ?
C15 C14 C17A C18A -79.8(17) . . . . ?
C12 C13 S1A C16A -158.5(8) . . . . ?
C12 C11 C10 C15 1.6(5) . . . . ?
C12 C11 C10 C1 180.0(3) . . . . ?
C1 C10 C15 C14 -179.3(3) . . . . ?
C17 C14 C13 S1 1.4(4) . . . . ?
C17 C14 C13 C12 180.0(3) . . . . ?
C17 C14 C15 C10 179.5(3) . . . . ?
C18 C17 C16 S1 -150.7(3) . . . . ?
C19 C17 C16 S1 87.6(4) . . . . ?
C16 S1 C13 C14 -16.1(3) . . . . ?
C16 S1 C13 C12 165.3(3) . . . . ?
S1A C13 C12 C11 -170.1(8) . . . . ?
S1A C16A C17A C14 23.3(19) . . . . ?
S1A C16A C17A C19A 149.0(17) . . . . ?
S1A C16A C17A C18A -87.3(19) . . . . ?
C17A C14 C13 C12 167.4(10) . . . . ?
C17A C14 C13 S1A -19.9(13) . . . . ?
C17A C14 C15 C10 -166.1(12) . . . . ?

loop_
_exptl_oxdiff_crystal_face_indexfrac_h
_exptl_oxdiff_crystal_face_indexfrac_k
_exptl_oxdiff_crystal_face_indexfrac_l
_exptl_oxdiff_crystal_face_x
_exptl_oxdiff_crystal_face_y
_exptl_oxdiff_crystal_face_z
-2.0015 0.0060 1.0113 0.0548 -0.3416 -0.2422
-0.1610 5.3173 1.2825 0.0793 -0.5990 0.7968
4.7390 0.0978 -2.0754 -0.1042 0.7986 0.5927
2.2827 -4.6656 -2.0731 -0.1173 0.8912 -0.4381
-0.4849 -5.2916 -0.9907 -0.0645 0.4860 -0.8716
0.8604 0.9065 11.3794 0.9378 0.1232 0.3247
-0.6587 -0.5758 -11.6644 -0.9597 -0.1260 -0.2512
